data_2312672
loop_
_publ_author_name
'Wzgarda-Raj, Kinga'
'Dominikowska, Justyna'
'Wojtulewski, S&#x142;awomir'
'Rybarczyk-Pirek, Agnieszka J'

_publ_section_title
;
 X-ray studies of three 3,6-bis(pyridin-2-yl)-1,2,4,5-tetrazine
 cocrystals: an unexpected molecular conformation stabilized by hydrogen
 bonds.
;
_journal_coeditor_code DG3037
_journal_issue 'Pt 2'
_journal_name_full 'Acta crystallographica. Section C, Structural chemistry'
_journal_page_first 52
_journal_page_last 60
_journal_paper_doi 10.1107/S2053229622012256
_journal_volume 79
_journal_year 2023
_chemical_formula_iupac 'C12 H8 N6, C6 H6 N2 O4 S'
_chemical_formula_moiety 'C12 H8 N6, C6 H6 N2 O4 S'
_chemical_formula_sum 'C18 H14 N8 O4 S'
_chemical_formula_weight 438.43
_chemical_name_systematic
;
3,6-Bis(pyridin-2-yl)-1,2,4,5-tetrazine--4-nitrobenzenesulfonamide (1/1)
;
_space_group_crystal_system triclinic
_space_group_IT_number 2
_space_group_name_Hall '-P 1'
_space_group_name_H-M_alt 'P -1'
_atom_sites_solution_hydrogens mixed
_atom_sites_solution_primary dual
_audit_creation_method
;
Olex2 1.5
(compiled 2022.04.07 svn.rca3783a0 for OlexSys, GUI svn.r6498)
;
_cell_angle_alpha 100.946(2)
_cell_angle_beta 107.154(2)
_cell_angle_gamma 110.429(2)
_cell_formula_units_Z 4
_cell_length_a 10.8081(3)
_cell_length_b 13.0756(4)
_cell_length_c 15.6720(3)
_cell_measurement_reflns_used 15754
_cell_measurement_temperature 293(2)
_cell_measurement_theta_max 76.3360
_cell_measurement_theta_min 3.1420
_cell_volume 1874.13(10)
_computing_cell_refinement
;
CrysAlis PRO (Rigaku OD, 2015)
;
_computing_data_collection
;
CrysAlis PRO (Rigaku OD, 2015)
;
_computing_data_reduction
;
CrysAlis PRO (Rigaku OD, 2015)
;
_computing_molecular_graphics
;
OLEX2 (Dolomanov <i>et al.</i>,  2009)
;
_computing_publication_material
;
OLEX2 (Dolomanov <i>et al.</i>,  2009)
;
_computing_structure_refinement
;
SHELXL2018 (Sheldrick, 2015<i>b</i>)
;
_computing_structure_solution
;
SHELXT2018 (Sheldrick, 2015<i>a</i>)
;
_diffrn_ambient_temperature 293(2)
_diffrn_detector 'CCD plate'
_diffrn_detector_area_resol_mean 10.4052
_diffrn_measured_fraction_theta_full 0.999
_diffrn_measured_fraction_theta_max 0.996
_diffrn_measurement_device 'four-circle diffractometer'
_diffrn_measurement_device_type
;
Rigaku OD SuperNova (Dual, Cu at home/near) diffractometer with an Atlas
detector
;
_diffrn_measurement_method '\w scans'
_diffrn_radiation_monochromator mirror
_diffrn_radiation_probe x-ray
_diffrn_radiation_type 'Cu K\a'
_diffrn_radiation_wavelength 1.54184
_diffrn_reflns_av_R_equivalents 0.0321
_diffrn_reflns_av_unetI/netI 0.0269
_diffrn_reflns_limit_h_max 13
_diffrn_reflns_limit_h_min -13
_diffrn_reflns_limit_k_max 16
_diffrn_reflns_limit_k_min -16
_diffrn_reflns_limit_l_max 19
_diffrn_reflns_limit_l_min -14
_diffrn_reflns_number 30142
_diffrn_reflns_theta_full 67.684
_diffrn_reflns_theta_max 76.451
_diffrn_reflns_theta_min 3.123
_diffrn_source 'micro-focus sealed X-ray tube'
_exptl_absorpt_coefficient_mu 1.963
_exptl_absorpt_correction_T_max 1.00000
_exptl_absorpt_correction_T_min 0.75457
_exptl_absorpt_correction_type multi-scan
_exptl_absorpt_process_details
;
(CrysAlis PRO; Rigaku OD, 2015)
;
_exptl_crystal_colour pink
_exptl_crystal_density_diffrn 1.554
_exptl_crystal_description plate
_exptl_crystal_F_000 904
_exptl_crystal_size_max 0.217
_exptl_crystal_size_mid 0.166
_exptl_crystal_size_min 0.113
_refine_diff_density_max 0.547
_refine_diff_density_min -0.744
_refine_ls_extinction_method none
_refine_ls_goodness_of_fit_ref 1.065
_refine_ls_hydrogen_treatment mixed
_refine_ls_matrix_type full
_refine_ls_number_parameters 575
_refine_ls_number_reflns 7852
_refine_ls_number_restraints 0
_refine_ls_restrained_S_all 1.065
_refine_ls_R_factor_all 0.0630
_refine_ls_R_factor_gt 0.0587
_refine_ls_shift/su_max 0.001
_refine_ls_shift/su_mean 0.000
_refine_ls_structure_factor_coef Fsqd
_refine_ls_weighting_details 'w=1/[\s^2^(Fo^2^)+(0.1143P)^2^+0.6984P] where P=(Fo^2^+2Fc^2^)/3'
_refine_ls_weighting_scheme calc
_refine_ls_wR_factor_gt 0.1476
_refine_ls_wR_factor_ref 0.1542
_reflns_number_gt 7172
_reflns_number_total 7852
_reflns_threshold_expression 'I > 2\s(I)'
_cod_data_source_file dg3037sup1.cif
_cod_data_source_block III
_cod_original_cell_volume 1874.13(9)
_cod_database_code 2312672
_shelx_space_group_comment
;
The symmetry employed for this shelxl refinement is uniquely defined
by the following loop, which should always be used as a source of
symmetry information in preference to the above space-group names.
They are only intended as comments.
;

loop_
_space_group_symop_operation_xyz
'x, y, z'
'-x, -y, -z'

loop_
_atom_site_type_symbol
_atom_site_label
_atom_site_fract_x
_atom_site_fract_y
_atom_site_fract_z
_atom_site_U_iso_or_equiv
_atom_site_adp_type
_atom_site_calc_flag
_atom_site_occupancy
_atom_site_disorder_assembly
_atom_site_disorder_group
S S14A 0.58235(4) 0.33635(3) -0.10282(3) 0.00759(12) Uani d 1 . .
S S14B 0.65019(4) 0.37165(3) 0.41984(3) 0.00973(12) Uani d 1 . .
O O15A 0.67429(12) 0.28566(10) -0.12124(9) 0.0132(2) Uani d 1 . .
O O14A 0.55321(13) 0.33598(10) -0.01902(9) 0.0129(2) Uani d 1 . .
O O14B 0.74939(13) 0.32079(11) 0.42468(10) 0.0173(3) Uani d 1 . .
O O15B 0.59122(14) 0.37722(11) 0.49087(9) 0.0162(3) Uani d 1 . .
O O11A 0.96989(14) 0.86984(11) -0.07946(10) 0.0187(3) Uani d 1 . .
N N4A 0.91581(14) 0.48759(12) 0.12383(10) 0.0113(3) Uani d 1 . .
N N2A 0.76597(15) 0.52038(12) 0.20004(10) 0.0098(3) Uani d 1 . .
N N1B 0.61510(15) 0.38461(12) 0.68867(10) 0.0097(3) Uani d 1 . .
O O11B 0.86204(16) 0.89893(13) 0.39055(13) 0.0294(4) Uani d 1 . .
N N14A 0.43142(14) 0.27279(12) -0.19120(10) 0.0105(3) Uani d 1 . .
O O12A 0.76725(15) 0.87787(11) -0.10031(12) 0.0241(3) Uani d 1 . .
N N14B 0.51782(15) 0.30319(12) 0.32004(10) 0.0114(3) Uani d 1 . .
N N32B 0.77246(15) 0.71228(12) 0.68843(10) 0.0123(3) Uani d 1 . .
N N32A 0.83064(15) 0.72860(12) 0.16747(10) 0.0119(3) Uani d 1 . .
O O12B 1.06560(16) 0.88982(12) 0.42642(13) 0.0303(4) Uani d 1 . .
N N2B 0.67212(14) 0.49448(12) 0.69597(10) 0.0100(3) Uani d 1 . .
N N5A 0.86377(15) 0.37819(12) 0.11984(10) 0.0120(3) Uani d 1 . .
N N1A 0.71408(15) 0.41077(12) 0.19604(10) 0.0104(3) Uani d 1 . .
N N62B 0.47635(16) 0.15338(12) 0.64354(11) 0.0141(3) Uani d 1 . .
N N4B 0.87463(15) 0.47662(12) 0.67677(10) 0.0119(3) Uani d 1 . .
N N5B 0.81655(15) 0.36579(12) 0.66861(10) 0.0123(3) Uani d 1 . .
N N62A 0.59172(17) 0.18414(13) 0.17489(11) 0.0148(3) Uani d 1 . .
N N11A 0.84385(16) 0.82688(12) -0.08919(10) 0.0127(3) Uani d 1 . .
N N11B 0.93774(17) 0.84900(13) 0.41202(11) 0.0156(3) Uani d 1 . .
C C3B 0.79533(17) 0.53509(14) 0.68258(11) 0.0088(3) Uani d 1 . .
C C13A 0.80501(17) 0.53335(14) -0.08578(11) 0.0099(3) Uani d 1 . .
H H13A 0.858652 0.490880 -0.081667 0.012 Uiso calc 1 . .
C C6A 0.75921(16) 0.34191(14) 0.15162(11) 0.0089(3) Uani d 1 . .
C C6B 0.68354(17) 0.32107(13) 0.66745(11) 0.0086(3) Uani d 1 . .
C C3A 0.86050(16) 0.55384(13) 0.15969(11) 0.0089(3) Uani d 1 . .
C C31B 0.85190(17) 0.65458(14) 0.67942(11) 0.0100(3) Uani d 1 . .
C C14A 0.66290(17) 0.48365(13) -0.09540(11) 0.0085(3) Uani d 1 . .
C C36A 1.04107(17) 0.72481(14) 0.14626(12) 0.0122(3) Uani d 1 . .
H H36A 1.096300 0.684810 0.141498 0.015 Uiso calc 1 . .
C C11A 0.78092(17) 0.70726(13) -0.08927(11) 0.0095(3) Uani d 1 . .
C C13B 0.87767(17) 0.55440(14) 0.42236(11) 0.0111(3) Uani d 1 . .
H H13B 0.923171 0.505764 0.421955 0.013 Uiso calc 1 . .
C C15B 0.67148(17) 0.58772(15) 0.42663(12) 0.0129(3) Uani d 1 . .
H H15B 0.582419 0.561782 0.430906 0.015 Uiso calc 1 . .
C C31A 0.91304(17) 0.67443(13) 0.15821(11) 0.0093(3) Uani d 1 . .
C C61B 0.61078(18) 0.19464(14) 0.64698(11) 0.0102(3) Uani d 1 . .
C C11B 0.87071(17) 0.73349(14) 0.41895(12) 0.0112(3) Uani d 1 . .
C C14B 0.74122(17) 0.51627(14) 0.42423(11) 0.0099(3) Uani d 1 . .
C C12A 0.86552(17) 0.64789(14) -0.08241(11) 0.0105(3) Uani d 1 . .
H H12A 0.960422 0.683672 -0.075711 0.013 Uiso calc 1 . .
C C61A 0.69273(17) 0.21684(13) 0.13963(11) 0.0103(3) Uani d 1 . .
C C16A 0.64039(18) 0.65968(14) -0.09621(12) 0.0128(3) Uani d 1 . .
H H16A 0.587661 0.702857 -0.098676 0.015 Uiso calc 1 . .
C C36B 0.97882(18) 0.70070(15) 0.66540(12) 0.0137(3) Uani d 1 . .
H H36B 1.031280 0.658294 0.660259 0.016 Uiso calc 1 . .
C C15A 0.58098(17) 0.54553(14) -0.09936(12) 0.0131(3) Uani d 1 . .
H H15A 0.486978 0.510732 -0.104079 0.016 Uiso calc 1 . .
C C35A 1.08407(19) 0.83647(15) 0.14166(13) 0.0155(3) Uani d 1 . .
H H35A 1.168747 0.872539 0.133637 0.019 Uiso calc 1 . .
C C12B 0.94519(17) 0.66594(14) 0.42112(12) 0.0123(3) Uani d 1 . .
H H12B 1.037345 0.694255 0.421730 0.015 Uiso calc 1 . .
C C33A 0.87433(19) 0.83618(15) 0.16279(13) 0.0158(3) Uani d 1 . .
H H33A 0.818221 0.874956 0.168972 0.019 Uiso calc 1 . .
C C35B 1.02523(19) 0.81147(16) 0.65926(13) 0.0176(4) Uani d 1 . .
H H35B 1.109496 0.844641 0.649994 0.021 Uiso calc 1 . .
C C66B 0.68031(19) 0.12553(15) 0.63161(13) 0.0149(3) Uani d 1 . .
H H66B 0.773482 0.157436 0.634306 0.018 Uiso calc 1 . .
C C33B 0.8195(2) 0.81864(15) 0.68232(13) 0.0167(3) Uani d 1 . .
H H33B 0.765909 0.859796 0.688533 0.020 Uiso calc 1 . .
C C34A 0.99867(19) 0.89295(14) 0.14923(13) 0.0160(3) Uani d 1 . .
H H34A 1.023867 0.967058 0.145333 0.019 Uiso calc 1 . .
C C16B 0.73579(18) 0.69789(15) 0.42259(12) 0.0133(3) Uani d 1 . .
H H16B 0.690074 0.746400 0.422319 0.016 Uiso calc 1 . .
C C65B 0.6062(2) 0.00712(15) 0.61206(13) 0.0184(4) Uani d 1 . .
H H65B 0.649202 -0.041681 0.601194 0.022 Uiso calc 1 . .
C C64B 0.4679(2) -0.03706(15) 0.60900(13) 0.0181(4) Uani d 1 . .
H H64B 0.416614 -0.115638 0.596860 0.022 Uiso calc 1 . .
C C34B 0.9437(2) 0.87158(15) 0.66720(13) 0.0181(4) Uani d 1 . .
H H34B 0.971295 0.945414 0.662555 0.022 Uiso calc 1 . .
C C66A 0.73584(19) 0.14113(15) 0.09493(13) 0.0163(3) Uani d 1 . .
H H66A 0.805371 0.167148 0.070644 0.020 Uiso calc 1 . .
C C65A 0.6720(2) 0.02545(16) 0.08763(15) 0.0214(4) Uani d 1 . .
H H65A 0.698311 -0.027519 0.058367 0.026 Uiso calc 1 . .
C C63B 0.4074(2) 0.03938(15) 0.62460(14) 0.0180(4) Uani d 1 . .
H H63B 0.314003 0.009505 0.621696 0.022 Uiso calc 1 . .
C C63A 0.5315(2) 0.07230(16) 0.16664(14) 0.0209(4) Uani d 1 . .
H H63A 0.460835 0.048017 0.190346 0.025 Uiso calc 1 . .
C C64A 0.5689(2) -0.00954(15) 0.12449(15) 0.0229(4) Uani d 1 . .
H H64A 0.525425 -0.086171 0.121206 0.027 Uiso calc 1 . .
H H14A 0.436(3) 0.261(2) -0.248(2) 0.025(6) Uiso d 1 . .
H H14B 0.366(3) 0.291(3) -0.185(2) 0.031(7) Uiso d 1 . .
H H14C 0.442(3) 0.321(3) 0.312(2) 0.031(7) Uiso d 1 . .
H H14D 0.544(3) 0.291(2) 0.273(2) 0.027(7) Uiso d 1 . .

loop_
_atom_site_aniso_label
_atom_site_aniso_U_11
_atom_site_aniso_U_22
_atom_site_aniso_U_33
_atom_site_aniso_U_12
_atom_site_aniso_U_13
_atom_site_aniso_U_23
S14A 0.00681(19) 0.00898(19) 0.0089(2) 0.00362(14) 0.00425(15) 0.00469(14)
S14B 0.0097(2) 0.0106(2) 0.0082(2) 0.00377(15) 0.00196(15) 0.00532(15)
O15A 0.0111(5) 0.0127(5) 0.0217(6) 0.0079(4) 0.0099(5) 0.0072(5)
O14A 0.0152(6) 0.0168(6) 0.0111(6) 0.0069(5) 0.0082(5) 0.0089(5)
O14B 0.0136(6) 0.0146(6) 0.0247(7) 0.0081(5) 0.0044(5) 0.0098(5)
O15B 0.0198(6) 0.0187(6) 0.0093(6) 0.0054(5) 0.0067(5) 0.0072(5)
O11A 0.0125(6) 0.0151(6) 0.0283(7) 0.0021(5) 0.0100(5) 0.0111(5)
N4A 0.0094(6) 0.0117(6) 0.0137(7) 0.0049(5) 0.0045(5) 0.0054(5)
N2A 0.0104(6) 0.0097(6) 0.0091(6) 0.0037(5) 0.0037(5) 0.0042(5)
N1B 0.0104(6) 0.0096(6) 0.0087(6) 0.0033(5) 0.0039(5) 0.0038(5)
O11B 0.0249(7) 0.0222(7) 0.0557(10) 0.0147(6) 0.0211(7) 0.0261(7)
N14A 0.0076(6) 0.0118(6) 0.0108(7) 0.0032(5) 0.0036(5) 0.0029(5)
O12A 0.0212(7) 0.0158(6) 0.0445(9) 0.0121(5) 0.0158(6) 0.0168(6)
N14B 0.0101(6) 0.0134(6) 0.0085(7) 0.0037(5) 0.0031(5) 0.0028(5)
N32B 0.0144(7) 0.0121(6) 0.0119(7) 0.0055(5) 0.0055(5) 0.0063(5)
N32A 0.0113(6) 0.0115(6) 0.0130(7) 0.0041(5) 0.0046(5) 0.0062(5)
O12B 0.0172(7) 0.0173(6) 0.0603(11) 0.0051(5) 0.0223(7) 0.0140(7)
N2B 0.0101(6) 0.0096(6) 0.0093(7) 0.0028(5) 0.0038(5) 0.0041(5)
N5A 0.0096(6) 0.0121(6) 0.0155(7) 0.0052(5) 0.0047(5) 0.0064(5)
N1A 0.0117(6) 0.0100(6) 0.0102(7) 0.0044(5) 0.0046(5) 0.0046(5)
N62B 0.0152(7) 0.0101(6) 0.0183(7) 0.0045(5) 0.0090(6) 0.0055(5)
N4B 0.0094(6) 0.0127(6) 0.0134(7) 0.0044(5) 0.0036(5) 0.0059(5)
N5B 0.0104(6) 0.0126(6) 0.0141(7) 0.0048(5) 0.0042(5) 0.0064(5)
N62A 0.0189(7) 0.0112(6) 0.0139(7) 0.0041(5) 0.0076(6) 0.0058(5)
N11A 0.0132(7) 0.0118(6) 0.0136(7) 0.0044(5) 0.0062(5) 0.0057(5)
N11B 0.0149(7) 0.0132(7) 0.0202(8) 0.0047(6) 0.0097(6) 0.0068(6)
C3B 0.0077(7) 0.0116(7) 0.0043(7) 0.0028(6) 0.0005(5) 0.0026(5)
C13A 0.0105(7) 0.0119(7) 0.0094(8) 0.0056(6) 0.0046(6) 0.0050(6)
C6A 0.0075(7) 0.0118(7) 0.0057(7) 0.0044(6) -0.0004(5) 0.0035(6)
C6B 0.0100(7) 0.0117(7) 0.0044(7) 0.0050(6) 0.0021(5) 0.0040(6)
C3A 0.0054(6) 0.0118(7) 0.0077(7) 0.0029(5) 0.0007(5) 0.0039(6)
C31B 0.0108(7) 0.0114(7) 0.0047(7) 0.0028(6) 0.0014(6) 0.0028(5)
C14A 0.0085(7) 0.0110(7) 0.0058(7) 0.0036(6) 0.0027(5) 0.0036(5)
C36A 0.0096(7) 0.0131(7) 0.0110(8) 0.0028(6) 0.0034(6) 0.0031(6)
C11A 0.0116(7) 0.0086(7) 0.0078(7) 0.0027(6) 0.0042(6) 0.0045(5)
C13B 0.0113(7) 0.0147(7) 0.0085(7) 0.0075(6) 0.0031(6) 0.0037(6)
C15B 0.0083(7) 0.0163(8) 0.0145(8) 0.0048(6) 0.0039(6) 0.0075(6)
C31A 0.0085(7) 0.0110(7) 0.0059(7) 0.0029(6) 0.0009(6) 0.0031(5)
C61B 0.0132(7) 0.0112(7) 0.0072(7) 0.0057(6) 0.0034(6) 0.0051(6)
C11B 0.0110(7) 0.0107(7) 0.0104(8) 0.0029(6) 0.0040(6) 0.0041(6)
C14B 0.0094(7) 0.0115(7) 0.0056(7) 0.0030(6) 0.0001(6) 0.0034(6)
C12A 0.0079(7) 0.0131(7) 0.0081(7) 0.0023(6) 0.0030(6) 0.0032(6)
C61A 0.0096(7) 0.0109(7) 0.0084(7) 0.0040(6) 0.0008(6) 0.0043(6)
C16A 0.0123(7) 0.0128(7) 0.0167(8) 0.0073(6) 0.0068(6) 0.0065(6)
C36B 0.0114(7) 0.0153(8) 0.0105(8) 0.0025(6) 0.0034(6) 0.0037(6)
C15A 0.0093(7) 0.0135(7) 0.0186(9) 0.0047(6) 0.0071(6) 0.0077(6)
C35A 0.0118(7) 0.0145(8) 0.0139(8) -0.0013(6) 0.0057(6) 0.0042(6)
C12B 0.0083(7) 0.0152(7) 0.0115(8) 0.0036(6) 0.0035(6) 0.0036(6)
C33A 0.0178(8) 0.0115(7) 0.0206(9) 0.0071(6) 0.0083(7) 0.0081(6)
C35B 0.0154(8) 0.0172(8) 0.0141(8) -0.0006(6) 0.0068(7) 0.0055(6)
C66B 0.0163(8) 0.0161(8) 0.0144(8) 0.0096(7) 0.0048(6) 0.0061(6)
C33B 0.0219(9) 0.0124(7) 0.0173(9) 0.0075(6) 0.0081(7) 0.0073(6)
C34A 0.0189(8) 0.0092(7) 0.0159(8) 0.0013(6) 0.0059(7) 0.0062(6)
C16B 0.0116(7) 0.0140(7) 0.0156(8) 0.0067(6) 0.0044(6) 0.0067(6)
C65B 0.0262(9) 0.0146(8) 0.0169(9) 0.0134(7) 0.0056(7) 0.0060(7)
C64B 0.0273(9) 0.0093(7) 0.0164(9) 0.0069(7) 0.0067(7) 0.0067(6)
C34B 0.0254(9) 0.0098(7) 0.0164(9) 0.0025(7) 0.0092(7) 0.0068(6)
C66A 0.0144(8) 0.0144(8) 0.0197(9) 0.0073(6) 0.0056(7) 0.0045(7)
C65A 0.0237(9) 0.0135(8) 0.0241(10) 0.0106(7) 0.0041(7) 0.0036(7)
C63B 0.0184(8) 0.0114(8) 0.0232(9) 0.0028(6) 0.0105(7) 0.0069(7)
C63A 0.0280(10) 0.0138(8) 0.0195(9) 0.0039(7) 0.0120(8) 0.0085(7)
C64A 0.0314(10) 0.0093(7) 0.0237(10) 0.0058(7) 0.0068(8) 0.0087(7)

loop_
_atom_type_symbol
_atom_type_description
_atom_type_scat_dispersion_real
_atom_type_scat_dispersion_imag
_atom_type_scat_source
C C 0.0181 0.0091 'International Tables Vol C Tables 4.2.6.8 and 6.1.1.4'
H H 0.0000 0.0000 'International Tables Vol C Tables 4.2.6.8 and 6.1.1.4'
N N 0.0311 0.0180 'International Tables Vol C Tables 4.2.6.8 and 6.1.1.4'
O O 0.0492 0.0322 'International Tables Vol C Tables 4.2.6.8 and 6.1.1.4'
S S 0.3331 0.5567 'International Tables Vol C Tables 4.2.6.8 and 6.1.1.4'

loop_
_geom_angle_atom_site_label_1
_geom_angle_atom_site_label_2
_geom_angle_atom_site_label_3
_geom_angle_site_symmetry_1
_geom_angle_site_symmetry_3
_geom_angle
_geom_angle_publ_flag
O15A S14A O14A . . 119.13(7) ?
O15A S14A N14A . . 108.06(7) ?
O15A S14A C14A . . 107.09(7) ?
O14A S14A N14A . . 107.37(7) ?
O14A S14A C14A . . 106.44(7) ?
N14A S14A C14A . . 108.37(7) ?
O14B S14B O15B . . 119.57(8) ?
O14B S14B N14B . . 108.08(8) ?
O14B S14B C14B . . 106.81(8) ?
O15B S14B N14B . . 106.98(8) ?
O15B S14B C14B . . 106.53(7) ?
N14B S14B C14B . . 108.49(7) ?
N5A N4A C3A . . 117.58(13) ?
N1A N2A C3A . . 117.24(13) ?
N2B N1B C6B . . 117.64(13) ?
S14A N14A H14A . . 115.6(18) ?
S14A N14A H14B . . 115(2) ?
H14A N14A H14B . . 117(3) ?
S14B N14B H14C . . 116.3(19) ?
S14B N14B H14D . . 112.9(19) ?
H14C N14B H14D . . 119(3) ?
C33B N32B C31B . . 116.90(15) ?
C31A N32A C33A . . 117.03(14) ?
N1B N2B C3B . . 117.41(14) ?
N4A N5A C6A . . 117.43(14) ?
N2A N1A C6A . . 117.52(13) ?
C63B N62B C61B . . 117.23(15) ?
N5B N4B C3B . . 117.40(13) ?
N4B N5B C6B . . 117.44(14) ?
C63A N62A C61A . . 117.07(16) ?
O11A N11A C11A . . 118.16(14) ?
O12A N11A O11A . . 123.38(14) ?
O12A N11A C11A . . 118.46(14) ?
O11B N11B C11B . . 118.19(15) ?
O12B N11B O11B . . 123.23(15) ?
O12B N11B C11B . . 118.57(15) ?
N2B C3B C31B . . 118.07(14) ?
N4B C3B N2B . . 124.27(14) ?
N4B C3B C31B . . 117.57(14) ?
C14A C13A H13A . . 120.6 ?
C14A C13A C12A . . 118.76(14) ?
C12A C13A H13A . . 120.6 ?
N5A C6A N1A . . 124.77(14) ?
N5A C6A C61A . . 117.19(14) ?
N1A C6A C61A . . 118.00(14) ?
N1B C6B C61B . . 117.91(14) ?
N5B C6B N1B . . 124.08(14) ?
N5B C6B C61B . . 117.91(14) ?
N4A C3A N2A . . 124.76(14) ?
N4A C3A C31A . . 117.12(14) ?
N2A C3A C31A . . 118.06(14) ?
N32B C31B C3B . . 116.23(14) ?
N32B C31B C36B . . 123.37(15) ?
C36B C31B C3B . . 120.38(15) ?
C13A C14A S14A . . 119.42(12) ?
C15A C14A S14A . . 118.54(12) ?
C15A C14A C13A . . 122.04(14) ?
C31A C36A H36A . . 120.8 ?
C35A C36A H36A . . 120.8 ?
C35A C36A C31A . . 118.34(15) ?
C12A C11A N11A . . 118.11(14) ?
C12A C11A C16A . . 123.36(14) ?
C16A C11A N11A . . 118.53(14) ?
C14B C13B H13B . . 120.3 ?
C12B C13B H13B . . 120.3 ?
C12B C13B C14B . . 119.36(14) ?
C14B C15B H15B . . 120.2 ?
C16B C15B H15B . . 120.2 ?
C16B C15B C14B . . 119.51(15) ?
N32A C31A C3A . . 116.47(14) ?
N32A C31A C36A . . 123.51(15) ?
C36A C31A C3A . . 120.01(14) ?
N62B C61B C6B . . 115.80(14) ?
N62B C61B C66B . . 123.59(15) ?
C66B C61B C6B . . 120.61(15) ?
C12B C11B N11B . . 118.26(14) ?
C12B C11B C16B . . 123.59(15) ?
C16B C11B N11B . . 118.14(15) ?
C13B C14B S14B . . 119.76(12) ?
C15B C14B S14B . . 118.56(12) ?
C15B C14B C13B . . 121.66(15) ?
C13A C12A H12A . . 120.8 ?
C11A C12A C13A . . 118.40(14) ?
C11A C12A H12A . . 120.8 ?
N62A C61A C6A . . 115.62(14) ?
N62A C61A C66A . . 123.63(15) ?
C66A C61A C6A . . 120.75(15) ?
C11A C16A H16A . . 121.1 ?
C11A C16A C15A . . 117.84(15) ?
C15A C16A H16A . . 121.1 ?
C31B C36B H36B . . 120.7 ?
C35B C36B C31B . . 118.55(16) ?
C35B C36B H36B . . 120.7 ?
C14A C15A H15A . . 120.2 ?
C16A C15A C14A . . 119.54(14) ?
C16A C15A H15A . . 120.2 ?
C36A C35A H35A . . 120.5 ?
C34A C35A C36A . . 118.92(15) ?
C34A C35A H35A . . 120.5 ?
C13B C12B H12B . . 121.1 ?
C11B C12B C13B . . 117.88(15) ?
C11B C12B H12B . . 121.1 ?
N32A C33A H33A . . 118.1 ?
N32A C33A C34A . . 123.77(16) ?
C34A C33A H33A . . 118.1 ?
C36B C35B H35B . . 120.6 ?
C34B C35B C36B . . 118.83(16) ?
C34B C35B H35B . . 120.6 ?
C61B C66B H66B . . 121.0 ?
C61B C66B C65B . . 118.04(16) ?
C65B C66B H66B . . 121.0 ?
N32B C33B H33B . . 118.0 ?
N32B C33B C34B . . 124.01(17) ?
C34B C33B H33B . . 118.0 ?
C35A C34A C33A . . 118.41(15) ?
C35A C34A H34A . . 120.8 ?
C33A C34A H34A . . 120.8 ?
C15B C16B C11B . . 117.88(15) ?
C15B C16B H16B . . 121.1 ?
C11B C16B H16B . . 121.1 ?
C66B C65B H65B . . 120.4 ?
C64B C65B C66B . . 119.28(16) ?
C64B C65B H65B . . 120.4 ?
C65B C64B H64B . . 120.9 ?
C65B C64B C63B . . 118.21(16) ?
C63B C64B H64B . . 120.9 ?
C35B C34B C33B . . 118.34(16) ?
C35B C34B H34B . . 120.8 ?
C33B C34B H34B . . 120.8 ?
C61A C66A H66A . . 120.9 ?
C65A C66A C61A . . 118.15(16) ?
C65A C66A H66A . . 120.9 ?
C66A C65A H65A . . 120.5 ?
C64A C65A C66A . . 119.01(17) ?
C64A C65A H65A . . 120.5 ?
N62B C63B C64B . . 123.65(17) ?
N62B C63B H63B . . 118.2 ?
C64B C63B H63B . . 118.2 ?
N62A C63A H63A . . 118.2 ?
N62A C63A C64A . . 123.53(18) ?
C64A C63A H63A . . 118.2 ?
C65A C64A C63A . . 118.59(17) ?
C65A C64A H64A . . 120.7 ?
C63A C64A H64A . . 120.7 ?

loop_
_geom_bond_atom_site_label_1
_geom_bond_atom_site_label_2
_geom_bond_site_symmetry_2
_geom_bond_distance
_geom_bond_publ_flag
S14A O15A . 1.4375(11) ?
S14A O14A . 1.4385(12) ?
S14A N14A . 1.5981(14) ?
S14A C14A . 1.7794(16) ?
S14B O14B . 1.4376(12) ?
S14B O15B . 1.4391(13) ?
S14B N14B . 1.5965(14) ?
S14B C14B . 1.7778(16) ?
O11A N11A . 1.227(2) ?
N4A N5A . 1.3229(19) ?
N4A C3A . 1.341(2) ?
N2A N1A . 1.3254(19) ?
N2A C3A . 1.345(2) ?
N1B N2B . 1.3171(19) ?
N1B C6B . 1.348(2) ?
O11B N11B . 1.226(2) ?
N14A H14A . 0.90(3) ?
N14A H14B . 0.85(3) ?
O12A N11A . 1.227(2) ?
N14B H14C . 0.90(3) ?
N14B H14D . 0.87(3) ?
N32B C31B . 1.345(2) ?
N32B C33B . 1.337(2) ?
N32A C31A . 1.339(2) ?
N32A C33A . 1.343(2) ?
O12B N11B . 1.225(2) ?
N2B C3B . 1.346(2) ?
N5A C6A . 1.341(2) ?
N1A C6A . 1.342(2) ?
N62B C61B . 1.342(2) ?
N62B C63B . 1.338(2) ?
N4B N5B . 1.326(2) ?
N4B C3B . 1.343(2) ?
N5B C6B . 1.343(2) ?
N62A C61A . 1.342(2) ?
N62A C63A . 1.339(2) ?
N11A C11A . 1.4714(19) ?
N11B C11B . 1.471(2) ?
C3B C31B . 1.482(2) ?
C13A H13A . 0.9300 ?
C13A C14A . 1.391(2) ?
C13A C12A . 1.393(2) ?
C6A C61A . 1.486(2) ?
C6B C61B . 1.482(2) ?
C3A C31A . 1.485(2) ?
C31B C36B . 1.394(2) ?
C14A C15A . 1.389(2) ?
C36A H36A . 0.9300 ?
C36A C31A . 1.395(2) ?
C36A C35A . 1.392(2) ?
C11A C12A . 1.385(2) ?
C11A C16A . 1.387(2) ?
C13B H13B . 0.9300 ?
C13B C14B . 1.394(2) ?
C13B C12B . 1.391(2) ?
C15B H15B . 0.9300 ?
C15B C14B . 1.392(2) ?
C15B C16B . 1.387(2) ?
C61B C66B . 1.392(2) ?
C11B C12B . 1.386(2) ?
C11B C16B . 1.390(2) ?
C12A H12A . 0.9300 ?
C61A C66A . 1.392(2) ?
C16A H16A . 0.9300 ?
C16A C15A . 1.388(2) ?
C36B H36B . 0.9300 ?
C36B C35B . 1.390(2) ?
C15A H15A . 0.9300 ?
C35A H35A . 0.9300 ?
C35A C34A . 1.385(3) ?
C12B H12B . 0.9300 ?
C33A H33A . 0.9300 ?
C33A C34A . 1.391(2) ?
C35B H35B . 0.9300 ?
C35B C34B . 1.386(3) ?
C66B H66B . 0.9300 ?
C66B C65B . 1.394(2) ?
C33B H33B . 0.9300 ?
C33B C34B . 1.393(3) ?
C34A H34A . 0.9300 ?
C16B H16B . 0.9300 ?
C65B H65B . 0.9300 ?
C65B C64B . 1.384(3) ?
C64B H64B . 0.9300 ?
C64B C63B . 1.394(3) ?
C34B H34B . 0.9300 ?
C66A H66A . 0.9300 ?
C66A C65A . 1.391(2) ?
C65A H65A . 0.9300 ?
C65A C64A . 1.382(3) ?
C63B H63B . 0.9300 ?
C63A H63A . 0.9300 ?
C63A C64A . 1.391(3) ?
C64A H64A . 0.9300 ?

loop_
_geom_hbond_atom_site_label_D
_geom_hbond_atom_site_label_H
_geom_hbond_atom_site_label_A
_geom_hbond_site_symmetry_A
_geom_hbond_distance_DH
_geom_hbond_distance_HA
_geom_hbond_distance_DA
_geom_hbond_angle_DHA
_geom_hbond_publ_flag
C13A H13A N4A 2_765 0.93 2.65 3.333(2) 131.3 yes
C36A H36A O15A 2_765 0.93 2.50 3.2592(19) 139.2 yes
C15B H15B N2B 2_666 0.93 2.62 3.295(2) 129.9 yes
C12A H12A N5A 2_765 0.93 2.53 3.264(2) 136.6 yes
C15A H15A N2A 2_665 0.93 2.54 3.321(2) 141.4 yes
C12B H12B N5B 2_766 0.93 2.62 3.383(2) 139.3 yes
C66B H66B O12B 2_766 0.93 2.41 3.193(2) 141.6 yes
C34A H34A O11A 2_775 0.93 2.53 3.421(2) 160.8 yes
C16B H16B N62B 2_666 0.93 2.66 3.548(2) 159.7 yes
C64B H64B O14B 2_656 0.93 2.54 3.464(2) 170.6 yes
C34B H34B O11B 2_776 0.93 2.65 3.462(2) 145.6 yes
C66A H66A O11A 2_765 0.93 2.61 3.310(2) 132.7 yes
C63B H63B O11B 2_666 0.93 2.56 3.239(2) 130.2 yes
C64A H64A S14A 2_655 0.93 2.99 3.9106(18) 172.1 yes
N14A H14A N1B 1_554 0.90(3) 2.62(3) 3.2934(19) 132(2) yes
N14A H14A N62B 1_554 0.90(3) 2.24(3) 3.019(2) 146(2) yes
N14A H14B N32A 2_665 0.85(3) 2.15(3) 2.958(2) 158(3) yes
N14B H14C N32B 2_666 0.90(3) 2.21(3) 3.034(2) 152(3) yes
N14B H14D N1A . 0.87(3) 2.70(3) 3.412(2) 140(2) yes
N14B H14D N62A . 0.87(3) 2.18(3) 2.972(2) 152(2) yes

loop_
_geom_torsion_atom_site_label_1
_geom_torsion_atom_site_label_2
_geom_torsion_atom_site_label_3
_geom_torsion_atom_site_label_4
_geom_torsion_site_symmetry_1
_geom_torsion_site_symmetry_2
_geom_torsion_site_symmetry_3
_geom_torsion_site_symmetry_4
_geom_torsion
_geom_torsion_publ_flag
S14A C14A C15A C16A . . . . -178.31(13) ?
O15A S14A C14A C13A . . . . -14.45(15) ?
O15A S14A C14A C15A . . . . 165.63(13) ?
O14A S14A C14A C13A . . . . 113.99(13) ?
O14A S14A C14A C15A . . . . -65.93(14) ?
O14B S14B C14B C13B . . . . 5.86(16) ?
O14B S14B C14B C15B . . . . -176.04(13) ?
O15B S14B C14B C13B . . . . 134.71(13) ?
O15B S14B C14B C15B . . . . -47.18(15) ?
O11A N11A C11A C12A . . . . -2.7(2) ?
O11A N11A C11A C16A . . . . 177.31(15) ?
N4A N5A C6A N1A . . . . -7.3(2) ?
N4A N5A C6A C61A . . . . 175.03(13) ?
N4A C3A C31A N32A . . . . 161.06(15) ?
N4A C3A C31A C36A . . . . -18.1(2) ?
N2A N1A C6A N5A . . . . 7.4(2) ?
N2A N1A C6A C61A . . . . -174.98(13) ?
N2A C3A C31A N32A . . . . -21.6(2) ?
N2A C3A C31A C36A . . . . 159.30(15) ?
N1B N2B C3B N4B . . . . -10.7(2) ?
N1B N2B C3B C31B . . . . 172.99(13) ?
N1B C6B C61B N62B . . . . 5.6(2) ?
N1B C6B C61B C66B . . . . -175.14(15) ?
O11B N11B C11B C12B . . . . 165.15(17) ?
O11B N11B C11B C16B . . . . -14.6(2) ?
N14A S14A C14A C13A . . . . -130.80(13) ?
N14A S14A C14A C15A . . . . 49.28(15) ?
O12A N11A C11A C12A . . . . 176.17(16) ?
O12A N11A C11A C16A . . . . -3.8(2) ?
N14B S14B C14B C13B . . . . -110.43(14) ?
N14B S14B C14B C15B . . . . 67.68(15) ?
N32B C31B C36B C35B . . . . -0.8(3) ?
N32B C33B C34B C35B . . . . -0.9(3) ?
N32A C33A C34A C35A . . . . -1.1(3) ?
O12B N11B C11B C12B . . . . -13.7(2) ?
O12B N11B C11B C16B . . . . 166.57(17) ?
N2B N1B C6B N5B . . . . 11.4(2) ?
N2B N1B C6B C61B . . . . -172.27(13) ?
N2B C3B C31B N32B . . . . -1.3(2) ?
N2B C3B C31B C36B . . . . -179.78(15) ?
N5A N4A C3A N2A . . . . 6.6(2) ?
N5A N4A C3A C31A . . . . -176.20(13) ?
N5A C6A C61A N62A . . . . 177.96(15) ?
N5A C6A C61A C66A . . . . -1.6(2) ?
N1A N2A C3A N4A . . . . -6.6(2) ?
N1A N2A C3A C31A . . . . 176.30(13) ?
N1A C6A C61A N62A . . . . 0.1(2) ?
N1A C6A C61A C66A . . . . -179.41(16) ?
N62B C61B C66B C65B . . . . -0.3(3) ?
N4B N5B C6B N1B . . . . -10.8(2) ?
N4B N5B C6B C61B . . . . 172.88(14) ?
N4B C3B C31B N32B . . . . -177.93(14) ?
N4B C3B C31B C36B . . . . 3.6(2) ?
N5B N4B C3B N2B . . . . 11.2(2) ?
N5B N4B C3B C31B . . . . -172.39(13) ?
N5B C6B C61B N62B . . . . -177.91(15) ?
N5B C6B C61B C66B . . . . 1.4(2) ?
N62A C61A C66A C65A . . . . -0.9(3) ?
N62A C63A C64A C65A . . . . -1.1(3) ?
N11A C11A C12A C13A . . . . -177.79(14) ?
N11A C11A C16A C15A . . . . 177.90(14) ?
N11B C11B C12B C13B . . . . -176.49(14) ?
N11B C11B C16B C15B . . . . 178.35(15) ?
C3B N4B N5B C6B . . . . -0.5(2) ?
C3B C31B C36B C35B . . . . 177.56(14) ?
C13A C14A C15A C16A . . . . 1.8(3) ?
C6A C61A C66A C65A . . . . 178.60(15) ?
C6B N1B N2B C3B . . . . -0.7(2) ?
C6B C61B C66B C65B . . . . -179.59(15) ?
C3A N4A N5A C6A . . . . 0.3(2) ?
C3A N2A N1A C6A . . . . -0.4(2) ?
C31B N32B C33B C34B . . . . 0.1(3) ?
C31B C36B C35B C34B . . . . -0.1(3) ?
C14A C13A C12A C11A . . . . -0.3(2) ?
C36A C35A C34A C33A . . . . 1.1(3) ?
C11A C16A C15A C14A . . . . 0.1(2) ?
C31A N32A C33A C34A . . . . -0.1(3) ?
C31A C36A C35A C34A . . . . 0.1(2) ?
C61B N62B C63B C64B . . . . 0.3(3) ?
C61B C66B C65B C64B . . . . -0.2(3) ?
C14B C13B C12B C11B . . . . -1.9(2) ?
C14B C15B C16B C11B . . . . -1.8(2) ?
C12A C13A C14A S14A . . . . 178.43(12) ?
C12A C13A C14A C15A . . . . -1.6(2) ?
C12A C11A C16A C15A . . . . -2.1(3) ?
C61A N62A C63A C64A . . . . 0.4(3) ?
C61A C66A C65A C64A . . . . 0.2(3) ?
C16A C11A C12A C13A . . . . 2.2(2) ?
C36B C35B C34B C33B . . . . 0.9(3) ?
C35A C36A C31A N32A . . . . -1.4(2) ?
C35A C36A C31A C3A . . . . 177.61(14) ?
C12B C13B C14B S14B . . . . 176.85(12) ?
C12B C13B C14B C15B . . . . -1.2(2) ?
C12B C11B C16B C15B . . . . -1.4(3) ?
C33A N32A C31A C3A . . . . -177.64(14) ?
C33A N32A C31A C36A . . . . 1.4(2) ?
C66B C65B C64B C63B . . . . 0.8(3) ?
C33B N32B C31B C3B . . . . -177.67(14) ?
C33B N32B C31B C36B . . . . 0.7(2) ?
C16B C15B C14B S14B . . . . -174.97(13) ?
C16B C15B C14B C13B . . . . 3.1(3) ?
C16B C11B C12B C13B . . . . 3.2(3) ?
C65B C64B C63B N62B . . . . -0.8(3) ?
C66A C65A C64A C63A . . . . 0.8(3) ?
C63B N62B C61B C6B . . . . 179.59(15) ?
C63B N62B C61B C66B . . . . 0.3(3) ?
C63A N62A C61A C6A . . . . -178.90(15) ?
C63A N62A C61A C66A . . . . 0.7(3) ?

_cod_database_fobs_code 2312672
